data_2226389
loop_
_publ_author_name
'Choi, Hong Dae'
'Seo, Pil Ja'
'Son, Byeng Wha'
'Lee, Uk'

_publ_section_title
;
 3-(4-Fluorophenylsulfinyl)-5-iodo-2-methyl-1-benzofuran
;
_journal_coeditor_code CS2129
_journal_issue 7
_journal_name_full 'Acta Crystallographica Section E'
_journal_page_first o1876
_journal_paper_doi 10.1107/S1600536810024931
_journal_volume 66
_journal_year 2010
_chemical_formula_iupac 'C15 H10 F I O2 S'
_chemical_formula_moiety 'C15 H10 F I O2 S'
_chemical_formula_sum 'C15 H10 F I O2 S'
_chemical_formula_weight 400.19
_chemical_name_systematic
;
3-(4-Fluorophenylsulfinyl)-5-iodo-2-methyl-1-benzofuran
;
_space_group_IT_number 14
_symmetry_cell_setting monoclinic
_symmetry_space_group_name_Hall '-P 2ybc'
_symmetry_space_group_name_H-M 'P 1 21/c 1'
_atom_sites_solution_hydrogens difmap
_atom_sites_solution_primary direct
_atom_sites_solution_secondary difmap
_cell_angle_alpha 90.00
_cell_angle_beta 107.1810(10)
_cell_angle_gamma 90.00
_cell_formula_units_Z 4
_cell_length_a 13.1665(4)
_cell_length_b 11.4338(4)
_cell_length_c 9.9296(3)
_cell_measurement_reflns_used 8763
_cell_measurement_temperature 173(2)
_cell_measurement_theta_max 27.56
_cell_measurement_theta_min 2.41
_cell_volume 1428.13(8)
_computing_cell_refinement '<i>SAINT</i> (Bruker, 2009)'
_computing_data_collection '<i>APEX2</i> (Bruker, 2009)'
_computing_data_reduction '<i>SAINT</i> (Bruker, 2009)'
_computing_molecular_graphics '<i>ORTEP-3</i> (Farrugia, 1997) and <i>DIAMOND</i> (Brandenburg, 1998)'
_computing_publication_material '<i>SHELXL97</i> (Sheldrick, 2008)'
_computing_structure_refinement '<i>SHELXL97</i> (Sheldrick, 2008)'
_computing_structure_solution '<i>SHELXS97</i> (Sheldrick, 2008)'
_diffrn_ambient_temperature 173(2)
_diffrn_detector_area_resol_mean 10.0
_diffrn_measured_fraction_theta_full 0.999
_diffrn_measured_fraction_theta_max 0.999
_diffrn_measurement_device_type 'Bruker SMART APEXII CCD'
_diffrn_measurement_method '\f and \w scans'
_diffrn_radiation_monochromator 'graphite multilayer'
_diffrn_radiation_source 'rotating anode'
_diffrn_radiation_type MoK\a
_diffrn_radiation_wavelength 0.71073
_diffrn_reflns_av_R_equivalents 0.0314
_diffrn_reflns_av_sigmaI/netI 0.0261
_diffrn_reflns_limit_h_max 17
_diffrn_reflns_limit_h_min -15
_diffrn_reflns_limit_k_max 14
_diffrn_reflns_limit_k_min -14
_diffrn_reflns_limit_l_max 12
_diffrn_reflns_limit_l_min -12
_diffrn_reflns_number 12825
_diffrn_reflns_theta_full 27.56
_diffrn_reflns_theta_max 27.56
_diffrn_reflns_theta_min 1.62
_diffrn_standards_number 0
_exptl_absorpt_coefficient_mu 2.397
_exptl_absorpt_correction_T_max 0.6483
_exptl_absorpt_correction_T_min 0.5649
_exptl_absorpt_correction_type multi-scan
_exptl_absorpt_process_details '(SADABS; Bruker, 2009)'
_exptl_crystal_colour colourless
_exptl_crystal_density_diffrn 1.861
_exptl_crystal_density_method 'not measured'
_exptl_crystal_description block
_exptl_crystal_F_000 776
_exptl_crystal_size_max 0.27
_exptl_crystal_size_mid 0.24
_exptl_crystal_size_min 0.20
_refine_diff_density_max 0.575
_refine_diff_density_min -1.562
_refine_ls_extinction_method none
_refine_ls_goodness_of_fit_ref 1.107
_refine_ls_hydrogen_treatment constr
_refine_ls_matrix_type full
_refine_ls_number_parameters 182
_refine_ls_number_reflns 3297
_refine_ls_number_restraints 0
_refine_ls_restrained_S_all 1.107
_refine_ls_R_factor_all 0.0322
_refine_ls_R_factor_gt 0.0294
_refine_ls_shift/su_max 0.000
_refine_ls_shift/su_mean 0.000
_refine_ls_structure_factor_coef Fsqd
_refine_ls_weighting_details 'calc w=1/[\s^2^(Fo^2^)+(0.0381P)^2^+1.2193P] where P=(Fo^2^+2Fc^2^)/3'
_refine_ls_weighting_scheme calc
_refine_ls_wR_factor_gt 0.0755
_refine_ls_wR_factor_ref 0.0772
_reflns_number_gt 2990
_reflns_number_total 3297
_reflns_threshold_expression >2sigma(I)
_cod_data_source_file cs2129.cif
_cod_data_source_block I
_cod_original_sg_symbol_H-M 'P 21/c'
_cod_database_code 2226389
_cod_database_fobs_code 2226389

loop_
_symmetry_equiv_pos_as_xyz
'x, y, z'
'-x, y+1/2, -z+1/2'
'-x, -y, -z'
'x, -y-1/2, z-1/2'

loop_
_atom_site_type_symbol
_atom_site_label
_atom_site_fract_x
_atom_site_fract_y
_atom_site_fract_z
_atom_site_U_iso_or_equiv
_atom_site_adp_type
_atom_site_calc_flag
_atom_site_refinement_flags
_atom_site_occupancy
_atom_site_disorder_assembly
_atom_site_disorder_group
I I 0.774810(15) 0.162106(16) 0.53507(2) 0.03259(8) Uani d . 1 . .
S S 0.70499(5) 0.67499(6) 0.22747(6) 0.02368(14) Uani d . 1 . .
F F 0.31812(15) 0.49689(19) 0.3339(2) 0.0480(5) Uani d . 1 . .
O O1 0.94047(15) 0.67042(15) 0.57609(19) 0.0249(4) Uani d . 1 . .
O O2 0.71831(16) 0.60325(19) 0.10757(19) 0.0318(4) Uani d . 1 . .
C C1 0.8028(2) 0.6377(2) 0.3837(2) 0.0213(5) Uani d . 1 . .
C C2 0.82677(18) 0.5281(2) 0.4598(2) 0.0195(5) Uani d . 1 . .
C C3 0.78672(19) 0.4142(2) 0.4425(2) 0.0219(5) Uani d . 1 . .
H H3 0.7309 0.3931 0.3643 0.026 Uiso calc R 1 . .
C C4 0.8338(2) 0.3340(2) 0.5469(3) 0.0233(5) Uani d . 1 . .
C C5 0.9195(2) 0.3625(2) 0.6643(3) 0.0263(5) Uani d . 1 . .
H H5 0.9488 0.3058 0.7318 0.032 Uiso calc R 1 . .
C C6 0.9608(2) 0.4746(2) 0.6804(3) 0.0259(5) Uani d . 1 . .
H H6 1.0184 0.4951 0.7567 0.031 Uiso calc R 1 . .
C C7 0.91229(19) 0.5544(2) 0.5777(2) 0.0214(5) Uani d . 1 . .
C C8 0.8732(2) 0.7187(2) 0.4571(3) 0.0229(5) Uani d . 1 . .
C C9 0.8903(2) 0.8441(2) 0.4345(3) 0.0292(6) Uani d . 1 . .
H H9A 0.8451 0.8675 0.3436 0.044 Uiso calc R 1 . .
H H9B 0.9632 0.8567 0.4387 0.044 Uiso calc R 1 . .
H H9C 0.8735 0.8896 0.5064 0.044 Uiso calc R 1 . .
C C10 0.59180(19) 0.6152(2) 0.2691(2) 0.0226(5) Uani d . 1 . .
C C11 0.5564(2) 0.6657(2) 0.3746(3) 0.0298(6) Uani d . 1 . .
H H11 0.5945 0.7263 0.4293 0.036 Uiso calc R 1 . .
C C12 0.4639(2) 0.6250(3) 0.3973(3) 0.0330(6) Uani d . 1 . .
H H12 0.4393 0.6570 0.4679 0.040 Uiso calc R 1 . .
C C13 0.4092(2) 0.5362(3) 0.3133(3) 0.0310(6) Uani d . 1 . .
C C14 0.4427(2) 0.4850(3) 0.2094(3) 0.0315(6) Uani d . 1 . .
H H14 0.4039 0.4247 0.1549 0.038 Uiso calc R 1 . .
C C15 0.5360(2) 0.5251(2) 0.1870(3) 0.0267(5) Uani d . 1 . .
H H15 0.5607 0.4916 0.1173 0.032 Uiso calc R 1 . .

loop_
_atom_site_aniso_label
_atom_site_aniso_U_11
_atom_site_aniso_U_22
_atom_site_aniso_U_33
_atom_site_aniso_U_12
_atom_site_aniso_U_13
_atom_site_aniso_U_23
I 0.03251(12) 0.02096(12) 0.04268(13) 0.00056(6) 0.00859(9) 0.00097(7)
S 0.0267(3) 0.0237(3) 0.0189(3) 0.0016(2) 0.0038(2) 0.0032(2)
F 0.0320(9) 0.0613(13) 0.0562(11) -0.0066(9) 0.0216(8) -0.0055(10)
O1 0.0236(9) 0.0244(10) 0.0240(8) -0.0017(7) 0.0031(7) -0.0028(7)
O2 0.0364(10) 0.0411(12) 0.0203(8) -0.0014(9) 0.0122(8) -0.0030(8)
C1 0.0214(11) 0.0211(12) 0.0208(11) 0.0004(9) 0.0056(9) 0.0009(9)
C2 0.0191(11) 0.0211(12) 0.0182(10) 0.0021(9) 0.0055(8) 0.0003(9)
C3 0.0219(11) 0.0216(12) 0.0208(11) 0.0012(9) 0.0043(9) -0.0012(9)
C4 0.0250(12) 0.0193(13) 0.0258(12) 0.0005(9) 0.0079(10) -0.0022(9)
C5 0.0293(13) 0.0265(13) 0.0215(11) 0.0076(11) 0.0050(10) 0.0024(10)
C6 0.0243(12) 0.0286(14) 0.0206(11) 0.0034(10) 0.0004(9) -0.0028(10)
C7 0.0206(11) 0.0230(12) 0.0207(10) 0.0009(9) 0.0064(9) -0.0027(9)
C8 0.0231(12) 0.0247(13) 0.0220(11) 0.0013(10) 0.0085(9) -0.0013(9)
C9 0.0294(14) 0.0238(14) 0.0353(14) -0.0034(10) 0.0111(11) -0.0010(10)
C10 0.0234(12) 0.0233(13) 0.0183(10) 0.0050(10) 0.0017(9) 0.0027(9)
C11 0.0339(15) 0.0285(15) 0.0256(12) 0.0020(11) 0.0067(11) -0.0051(10)
C12 0.0354(15) 0.0368(16) 0.0295(13) 0.0068(13) 0.0138(11) -0.0024(12)
C13 0.0221(12) 0.0380(16) 0.0324(13) 0.0038(11) 0.0074(10) 0.0035(12)
C14 0.0272(13) 0.0327(15) 0.0319(13) -0.0027(11) 0.0045(11) -0.0071(11)
C15 0.0260(12) 0.0295(14) 0.0225(11) 0.0034(10) 0.0039(10) -0.0049(10)

loop_
_atom_type_symbol
_atom_type_description
_atom_type_scat_dispersion_real
_atom_type_scat_dispersion_imag
_atom_type_scat_source
C C 0.0033 0.0016 'International Tables Vol C Tables 4.2.6.8 and 6.1.1.4'
H H 0.0000 0.0000 'International Tables Vol C Tables 4.2.6.8 and 6.1.1.4'
O O 0.0106 0.0060 'International Tables Vol C Tables 4.2.6.8 and 6.1.1.4'
F F 0.0171 0.0103 'International Tables Vol C Tables 4.2.6.8 and 6.1.1.4'
S S 0.1246 0.1234 'International Tables Vol C Tables 4.2.6.8 and 6.1.1.4'
I I -0.4742 1.8119 'International Tables Vol C Tables 4.2.6.8 and 6.1.1.4'

loop_
_geom_angle_atom_site_label_1
_geom_angle_atom_site_label_2
_geom_angle_atom_site_label_3
_geom_angle_site_symmetry_1
_geom_angle_site_symmetry_3
_geom_angle
_geom_angle_publ_flag
C4 I O2 . 4_566 164.42(8) ?
O2 S C1 . . 110.03(12) ?
O2 S C10 . . 105.95(12) ?
C1 S C10 . . 98.44(11) ?
C8 O1 C7 . . 106.94(19) ?
C8 C1 C2 . . 107.5(2) ?
C8 C1 S . . 121.0(2) ?
C2 C1 S . . 131.48(19) ?
C3 C2 C7 . . 119.1(2) ?
C3 C2 C1 . . 136.5(2) ?
C7 C2 C1 . . 104.4(2) ?
C4 C3 C2 . . 117.1(2) ?
C4 C3 H3 . . 121.4 ?
C2 C3 H3 . . 121.4 ?
C3 C4 C5 . . 122.8(2) ?
C3 C4 I . . 120.02(19) ?
C5 C4 I . . 117.21(19) ?
C6 C5 C4 . . 120.3(2) ?
C6 C5 H5 . . 119.9 ?
C4 C5 H5 . . 119.9 ?
C7 C6 C5 . . 116.6(2) ?
C7 C6 H6 . . 121.7 ?
C5 C6 H6 . . 121.7 ?
C6 C7 O1 . . 125.4(2) ?
C6 C7 C2 . . 124.1(2) ?
O1 C7 C2 . . 110.5(2) ?
C1 C8 O1 . . 110.7(2) ?
C1 C8 C9 . . 133.5(2) ?
O1 C8 C9 . . 115.8(2) ?
C8 C9 H9A . . 109.5 ?
C8 C9 H9B . . 109.5 ?
H9A C9 H9B . . 109.5 ?
C8 C9 H9C . . 109.5 ?
H9A C9 H9C . . 109.5 ?
H9B C9 H9C . . 109.5 ?
C15 C10 C11 . . 121.0(3) ?
C15 C10 S . . 118.73(19) ?
C11 C10 S . . 120.1(2) ?
C12 C11 C10 . . 119.3(3) ?
C12 C11 H11 . . 120.3 ?
C10 C11 H11 . . 120.3 ?
C13 C12 C11 . . 118.6(3) ?
C13 C12 H12 . . 120.7 ?
C11 C12 H12 . . 120.7 ?
F C13 C14 . . 118.1(3) ?
F C13 C12 . . 118.9(3) ?
C14 C13 C12 . . 123.0(3) ?
C13 C14 C15 . . 118.5(3) ?
C13 C14 H14 . . 120.8 ?
C15 C14 H14 . . 120.8 ?
C10 C15 C14 . . 119.5(2) ?
C10 C15 H15 . . 120.2 ?
C14 C15 H15 . . 120.2 ?

loop_
_geom_bond_atom_site_label_1
_geom_bond_atom_site_label_2
_geom_bond_site_symmetry_2
_geom_bond_distance
_geom_bond_publ_flag
I C4 . 2.104(2) ?
I O2 4_566 3.255(2) ?
S O2 . 1.4981(19) ?
S C1 . 1.751(2) ?
S C10 . 1.795(3) ?
F C13 . 1.351(3) ?
O1 C8 . 1.366(3) ?
O1 C7 . 1.379(3) ?
C1 C8 . 1.360(4) ?
C1 C2 . 1.449(3) ?
C2 C3 . 1.396(3) ?
C2 C7 . 1.396(3) ?
C3 C4 . 1.386(3) ?
C3 H3 . 0.9300 ?
C4 C5 . 1.401(4) ?
C5 C6 . 1.383(4) ?
C5 H5 . 0.9300 ?
C6 C7 . 1.376(4) ?
C6 H6 . 0.9300 ?
C8 C9 . 1.478(4) ?
C9 H9A . 0.9600 ?
C9 H9B . 0.9600 ?
C9 H9C . 0.9600 ?
C10 C15 . 1.383(4) ?
C10 C11 . 1.391(4) ?
C11 C12 . 1.383(4) ?
C11 H11 . 0.9300 ?
C12 C13 . 1.375(4) ?
C12 H12 . 0.9300 ?
C13 C14 . 1.368(4) ?
C14 C15 . 1.389(4) ?
C14 H14 . 0.9300 ?
C15 H15 . 0.9300 ?

loop_
_geom_hbond_atom_site_label_D
_geom_hbond_atom_site_label_H
_geom_hbond_atom_site_label_A
_geom_hbond_site_symmetry_A
_geom_hbond_distance_DH
_geom_hbond_distance_HA
_geom_hbond_distance_DA
_geom_hbond_angle_DHA
_geom_hbond_publ_flag
C5 H5 O1 2_746 0.93 2.55 3.472(3) 169.9 y
C9 H9C O2 4_576 0.96 2.53 3.277(3) 134.6 y
